data_7004753
loop_
_publ_author_name
'Constable, Edwin C.'
'Figgemeier, Egbert'
'Housecroft, Catherine E.'
'Kokatam, Swarna Latha'
'Medlycott, Elaine A.'
'Neuburger, Markus'
'Schaffner, Silvia'
'Zampese, Jennifer A.'

_publ_section_title
;
 Wiring terpyridine: approaches to alkynylthienyl
 2,2&#x2032;:6&#x2032;,2&#x2033;-terpyridines
;
_journal_issue 47
_journal_name_full 'Dalton Transactions'
_journal_page_first 6752
_journal_page_last 6762
_journal_paper_doi 10.1039/b811747k
_journal_year 2008
_chemical_formula_moiety 'C60 H66 N6 Ru S2 Si2, 2(F6 P)'
_chemical_formula_sum 'C60 H66 F12 N6 P2 Ru S2 Si2'
_chemical_formula_weight 1382.52
_space_group_IT_number 2
_symmetry_cell_setting triclinic
_symmetry_space_group_name_Hall '-P 1'
_symmetry_space_group_name_H-M 'P -1'
_atom_sites_solution_hydrogens geom
_atom_sites_solution_primary direct
_audit_creation_date 07-08-03
_audit_creation_method CRYSTALS_ver_12.84
_cell_angle_alpha 86.6850(12)
_cell_angle_beta 86.9732(12)
_cell_angle_gamma 77.8687(10)
_cell_formula_units_Z 2
_cell_length_a 11.2501(2)
_cell_length_b 15.8647(3)
_cell_length_c 18.8399(3)
_cell_measurement_reflns_used 14875
_cell_measurement_temperature 173
_cell_measurement_theta_max 32
_cell_measurement_theta_min 1
_cell_volume 3279.10(10)
_computing_cell_refinement 'DENZO/SCALEPACK (Otwinowski & Minor, 1997)'
_computing_data_collection 'COLLECT (Nonius, 1997-2001).'
_computing_data_reduction 'DENZO/SCALEPACK (Otwinowski & Minor, 1997)'
_computing_molecular_graphics 'CAMERON (Watkin et al., 1996)'
_computing_publication_material 'CRYSTALS (Betteridge et al., 2003)'
_computing_structure_refinement 'CRYSTALS (Betteridge et al., 2003)'
_computing_structure_solution 'SIR92 (Altomare et al., 1994)'
_diffrn_ambient_temperature 173
_diffrn_measured_fraction_theta_full 0.998
_diffrn_measured_fraction_theta_max 0.795
_diffrn_measurement_device_type 'Nonius KappaCCD'
_diffrn_measurement_method '\f & \w scans'
_diffrn_radiation_monochromator graphite
_diffrn_radiation_type 'Mo K\a'
_diffrn_radiation_wavelength 0.71073
_diffrn_reflns_av_R_equivalents 0.031
_diffrn_reflns_limit_h_max 14
_diffrn_reflns_limit_h_min -15
_diffrn_reflns_limit_k_max 20
_diffrn_reflns_limit_k_min -20
_diffrn_reflns_limit_l_max 24
_diffrn_reflns_limit_l_min -24
_diffrn_reflns_number 29010
_diffrn_reflns_theta_full 27.141
_diffrn_reflns_theta_max 30.156
_diffrn_reflns_theta_min 1.853
_diffrn_standards_number 0
_exptl_absorpt_coefficient_mu 0.464
_exptl_absorpt_correction_T_max 0.98
_exptl_absorpt_correction_T_min 0.92
_exptl_absorpt_correction_type multi-scan
_exptl_absorpt_process_details 'DENZO/SCALEPACK (Otwinowski & Minor, 1997)'
_exptl_crystal_colour purple
_exptl_crystal_density_diffrn 1.400
_exptl_crystal_description plate
_exptl_crystal_F_000 1420
_exptl_crystal_size_max 0.21
_exptl_crystal_size_mid 0.18
_exptl_crystal_size_min 0.04
_refine_diff_density_max 1.28
_refine_diff_density_min -0.83
_refine_ls_extinction_method None
_refine_ls_goodness_of_fit_ref 1.1118
_refine_ls_hydrogen_treatment constr
_refine_ls_matrix_type full
_refine_ls_number_parameters 802
_refine_ls_number_reflns 9861
_refine_ls_number_restraints 1192
_refine_ls_R_factor_all 0.0771
_refine_ls_R_factor_gt 0.0447
_refine_ls_shift/su_max 0.038687
_refine_ls_structure_factor_coef F
_refine_ls_weighting_details
;
Method, part 1, Chebychev polynomial, (Watkin, 1994, Prince, 1982)
[weight] = 1.0/[A~0~*T~0~(x)+A~1~*T~1~(x) ... +A~n-1~]*T~n-1~(x)]
where A~i~ are the Chebychev coefficients listed below and x= Fcalc/Fmax
Method = Robust Weighting (Prince, 1982)
W = [weight] * [1-(deltaF/6*sigmaF)^2^]^2^
A~i~ are:
1.78 1.62 1.40
;
_refine_ls_weighting_scheme calc
_refine_ls_wR_factor_all 0.0580
_refine_ls_wR_factor_gt 0.0494
_refine_ls_wR_factor_ref 0.0494
_reflns_limit_h_max 15
_reflns_limit_h_min -14
_reflns_limit_k_max 20
_reflns_limit_k_min -20
_reflns_limit_l_max 24
_reflns_limit_l_min 0
_reflns_number_gt 9861
_reflns_number_total 15425
_reflns_threshold_expression I>3.0\s(I)
_oxford_diffrn_Wilson_B_factor 0.00
_oxford_diffrn_Wilson_scale 0.00
_oxford_refine_ls_scale 0.2252(3)
_oxford_structure_analysis_title '8031319 em97_173k'
_cod_data_source_file b811747k.txt
_cod_data_source_block CRYSTALS_cif
_cod_depositor_comments
;
The following automatic conversions were performed:
'_symmetry_cell_setting' value 'Triclinic' changed to 'triclinic'
according to '/home/saulius/struct/CIF-dictionaries/cif_core.dic'
dictionary named 'cif_core.dic' version 2.4.1 from 2010-06-29.

Automatic conversion script
Id: cif_fix_enum 1527 2010-12-29 10:47:43Z saulius 
;
_cod_original_sg_symbol_H-M 'P -1 '
_cod_original_formula_sum 'C60 H66 F12 N6 P2 Ru1 S2 Si2'
_cod_database_code 7004753

loop_
_symmetry_equiv_pos_as_xyz
x,y,z
-x,-y,-z

loop_
_atom_site_label
_atom_site_type_symbol
_atom_site_fract_x
_atom_site_fract_y
_atom_site_fract_z
_atom_site_U_iso_or_equiv
_atom_site_occupancy
_atom_site_adp_type
_atom_site_refinement_flags_posn
_atom_site_refinement_flags_adp
_atom_site_refinement_flags_occupancy
_atom_site_disorder_assembly
_atom_site_disorder_group
_atom_site_attached_hydrogens
Ru1 Ru 0.187575(19) 0.519960(14) 0.269389(11) 0.0270 1.0000 Uani . . . . . .
N1 N 0.12322(19) 0.55243(14) 0.37147(11) 0.0259 1.0000 Uani . . . . . .
N2 N 0.33125(19) 0.46777(14) 0.32451(11) 0.0262 1.0000 Uani . . . . . .
N3 N 0.3098(2) 0.47110(15) 0.18939(12) 0.0321 1.0000 Uani . . . . . .
N4 N 0.1057(2) 0.41464(15) 0.27330(12) 0.0313 1.0000 Uani . . . . . .
N5 N 0.04366(19) 0.56597(14) 0.21211(11) 0.0271 1.0000 Uani . . . . . .
N6 N 0.2147(2) 0.64224(15) 0.24068(12) 0.0314 1.0000 Uani . . . . . .
C1 C 0.0146(2) 0.59975(17) 0.39240(15) 0.0306 1.0000 Uani . . . . . .
C2 C -0.0165(2) 0.61802(18) 0.46242(15) 0.0328 1.0000 Uani . . . . . .
C3 C 0.0668(2) 0.58728(17) 0.51423(15) 0.0315 1.0000 Uani . . . . . .
C4 C 0.1793(2) 0.53822(17) 0.49375(14) 0.0290 1.0000 Uani . . . . . .
C5 C 0.2062(2) 0.52147(16) 0.42321(14) 0.0268 1.0000 Uani . . . . . .
C6 C 0.3237(2) 0.46975(16) 0.39639(13) 0.0259 1.0000 Uani . . . . . .
C7 C 0.4169(2) 0.42505(16) 0.43685(14) 0.0271 1.0000 Uani . . . . . .
C8 C 0.5217(2) 0.37731(16) 0.40286(14) 0.0276 1.0000 Uani . . . . . .
C9 C 0.5287(2) 0.37772(17) 0.32846(14) 0.0290 1.0000 Uani . . . . . .
C10 C 0.4320(2) 0.42411(17) 0.29026(14) 0.0280 1.0000 Uani . . . . . .
C11 C 0.4226(2) 0.43029(18) 0.21148(14) 0.0308 1.0000 Uani . . . . . .
C12 C 0.5165(3) 0.3991(2) 0.16429(15) 0.0379 1.0000 Uani . . . . . .
C13 C 0.4968(3) 0.4084(2) 0.09156(17) 0.0476 1.0000 Uani . . . . . .
C14 C 0.3833(3) 0.4495(3) 0.06964(16) 0.0479 1.0000 Uani . . . . . .
C15 C 0.2932(3) 0.4805(2) 0.11839(15) 0.0397 1.0000 Uani . . . . . .
C16 C 0.1445(3) 0.3367(2) 0.30610(16) 0.0400 1.0000 Uani . . . . . .
C17 C 0.0837(3) 0.2698(2) 0.30323(19) 0.0462 1.0000 Uani . . . . . .
C18 C -0.0203(3) 0.2826(2) 0.26543(18) 0.0454 1.0000 Uani . . . . . .
C19 C -0.0629(3) 0.3623(2) 0.23184(16) 0.0400 1.0000 Uani . . . . . .
C20 C 0.0010(2) 0.42777(19) 0.23605(14) 0.0314 1.0000 Uani . . . . . .
C21 C -0.0347(2) 0.51427(18) 0.20098(14) 0.0307 1.0000 Uani . . . . . .
C22 C -0.1342(2) 0.5442(2) 0.15939(15) 0.0344 1.0000 Uani . . . . . .
C23 C -0.1542(2) 0.6285(2) 0.13011(15) 0.0345 1.0000 Uani . . . . . .
C24 C -0.0705(3) 0.67963(19) 0.14123(15) 0.0341 1.0000 Uani . . . . . .
C25 C 0.0291(2) 0.64639(18) 0.18190(14) 0.0307 1.0000 Uani . . . . . .
C26 C 0.1288(2) 0.68987(18) 0.19656(14) 0.0316 1.0000 Uani . . . . . .
C27 C 0.1392(3) 0.7698(2) 0.16794(17) 0.0409 1.0000 Uani . . . . . .
C28 C 0.2370(3) 0.8040(2) 0.1847(2) 0.0517 1.0000 Uani . . . . . .
C29 C 0.3222(3) 0.7572(2) 0.2294(2) 0.0511 1.0000 Uani . . . . . .
C30 C 0.3098(3) 0.6773(2) 0.25558(17) 0.0397 1.0000 Uani . . . . . .
C31 C 0.6201(2) 0.32788(17) 0.44567(14) 0.0286 1.0000 Uani . . . . . .
C32 C 0.6186(2) 0.31069(19) 0.51812(15) 0.0329 1.0000 Uani . . . . . .
C33 C 0.7285(3) 0.26044(19) 0.54231(16) 0.0363 1.0000 Uani . . . . . .
C34 C 0.8146(2) 0.23939(17) 0.48869(15) 0.0305 1.0000 Uani . . . . . .
C35 C 0.9368(3) 0.19110(18) 0.49565(15) 0.0337 1.0000 Uani . . . . . .
C36 C 1.0359(3) 0.1515(2) 0.50829(17) 0.0372 1.0000 Uani . . . . . .
C37 C 1.2813(3) 0.1728(2) 0.54690(19) 0.0436 1.0000 Uani . . . . . .
C38 C 1.3104(4) 0.2076(3) 0.4722(2) 0.0618 1.0000 Uani . . . . . .
C39 C 1.3974(4) 0.1389(3) 0.5885(3) 0.0645 1.0000 Uani . . . . . .
C40 C 1.2361(3) -0.0098(2) 0.5059(2) 0.0482 1.0000 Uani . . . . . .
C41 C 1.2745(4) 0.0006(3) 0.4273(3) 0.0671 1.0000 Uani . . . . . .
C42 C 1.3366(3) -0.0690(2) 0.5496(3) 0.0606 1.0000 Uani . . . . . .
C43 C 1.1252(4) 0.0742(3) 0.6451(2) 0.0568 1.0000 Uani . . . . . .
C44 C 1.0362(5) 0.0122(4) 0.6495(3) 0.0932 1.0000 Uani . . . . . .
C45 C 1.0752(5) 0.1589(3) 0.6825(2) 0.0787 1.0000 Uani . . . . . .
C46 C -0.2648(3) 0.6633(2) 0.09059(15) 0.0368 1.0000 Uani . . . . . .
C47 C -0.3791(3) 0.6474(2) 0.10451(16) 0.0406 1.0000 Uani . . . . . .
C48 C -0.4667(3) 0.6975(2) 0.06067(17) 0.0442 1.0000 Uani . . . . . .
C49 C -0.4196(3) 0.7512(2) 0.01334(16) 0.0432 1.0000 Uani . . . . . .
C50 C -0.4817(3) 0.8127(2) -0.0391(2) 0.0491 1.0000 Uani . . . . . .
C51 C -0.5360(4) 0.8640(3) -0.0793(2) 0.0544 1.0000 Uani . . . . . .
C52 C -0.5825(4) 1.0530(3) -0.1246(2) 0.0638 1.0000 Uani . . . . . .
C53 C -0.4457(5) 1.0429(4) -0.1144(3) 0.0879 1.0000 Uani . . . . . .
C54 C -0.6231(6) 1.1201(3) -0.1856(3) 0.0834 1.0000 Uani . . . . . .
C55 C -0.6157(5) 0.9127(3) -0.2287(2) 0.0688 1.0000 Uani . . . . . .
C56 C -0.4853(7) 0.8899(6) -0.2553(3) 0.1285 1.0000 Uani . . . . . .
C57 C -0.6789(8) 0.8382(4) -0.2363(3) 0.1108 1.0000 Uani . . . . . .
C58 C -0.7938(4) 0.9563(3) -0.0958(3) 0.0668 1.0000 Uani . . . . . .
C59 C -0.8041(5) 0.9660(5) -0.0169(3) 0.1004 1.0000 Uani . . . . . .
C60 C -0.8859(5) 1.0261(5) -0.1352(4) 0.1097 1.0000 Uani . . . . . .
S1 S 0.75960(6) 0.28186(5) 0.40733(4) 0.0322 1.0000 Uani . . . . . .
S2 S -0.26421(7) 0.73937(6) 0.02166(4) 0.0455 1.0000 Uani . . . . . .
Si1 Si 1.17809(7) 0.09481(5) 0.54940(5) 0.0347 1.0000 Uani . . . . . .
Si2 Si -0.63279(9) 0.94859(6) -0.13399(6) 0.0498 1.0000 Uani . . . . . .
P1 P 0.33268(6) 0.39871(5) 0.66656(4) 0.0329 1.0000 Uani . . . . . .
P2 P 0.86062(9) 0.31119(8) 0.03899(5) 0.0605 1.0000 Uani D U . . . .
F1 F 0.2230(2) 0.48043(14) 0.65928(11) 0.0559 1.0000 Uani . . . . . .
F2 F 0.44271(17) 0.31711(14) 0.67271(12) 0.0527 1.0000 Uani . . . . . .
F3 F 0.29339(17) 0.36246(12) 0.59545(9) 0.0419 1.0000 Uani . . . . . .
F4 F 0.3729(2) 0.43659(15) 0.73605(10) 0.0550 1.0000 Uani . . . . . .
F5 F 0.24658(19) 0.34727(14) 0.71285(11) 0.0536 1.0000 Uani . . . . . .
F6 F 0.4183(2) 0.44980(14) 0.61757(11) 0.0545 1.0000 Uani . . . . . .
F11 F 0.7479(4) 0.3066(5) -0.0041(4) 0.1092 0.5000 Uani D U . . . .
F12 F 0.9742(5) 0.3305(4) 0.0778(3) 0.0698 0.5000 Uani D U . . . .
F13 F 0.8324(7) 0.2520(4) 0.1015(3) 0.1144 0.5000 Uani D U . . . .
F14 F 0.8947(6) 0.3799(4) -0.0236(3) 0.0923 0.5000 Uani D U . . . .
F15 F 0.7785(2) 0.3893(2) 0.08085(15) 0.0892 1.0000 Uani D U . . . .
F16 F 0.9426(3) 0.23444(19) -0.00252(15) 0.0917 1.0000 Uani D U . . . .
F21 F 0.7459(4) 0.2643(4) 0.0362(4) 0.0830 0.5000 Uani D U . . . .
F22 F 0.9748(5) 0.3483(4) 0.0490(4) 0.0855 0.5000 Uani D U . . . .
F23 F 0.8925(5) 0.2514(3) 0.1111(2) 0.0745 0.5000 Uani D U . . . .
F24 F 0.8248(7) 0.3601(4) -0.0318(3) 0.1027 0.5000 Uani D U . . . .
H11 H -0.0417 0.6207 0.3570 0.0361 1.0000 Uiso R . . . . .
H21 H -0.0941 0.6509 0.4743 0.0391 1.0000 Uiso R . . . . .
H31 H 0.0480 0.5996 0.5624 0.0389 1.0000 Uiso R . . . . .
H41 H 0.2375 0.5171 0.5277 0.0353 1.0000 Uiso R . . . . .
H71 H 0.4106 0.4264 0.4869 0.0321 1.0000 Uiso R . . . . .
H91 H 0.5984 0.3473 0.3047 0.0349 1.0000 Uiso R . . . . .
H121 H 0.5932 0.3717 0.1807 0.0444 1.0000 Uiso R . . . . .
H131 H 0.5599 0.3873 0.0589 0.0544 1.0000 Uiso R . . . . .
H141 H 0.3679 0.4564 0.0212 0.0564 1.0000 Uiso R . . . . .
H151 H 0.2155 0.5087 0.1036 0.0472 1.0000 Uiso R . . . . .
H161 H 0.2156 0.3285 0.3316 0.0482 1.0000 Uiso R . . . . .
H171 H 0.1133 0.2165 0.3268 0.0572 1.0000 Uiso R . . . . .
H181 H -0.0623 0.2380 0.2619 0.0563 1.0000 Uiso R . . . . .
H191 H -0.1346 0.3721 0.2061 0.0481 1.0000 Uiso R . . . . .
H221 H -0.1870 0.5074 0.1513 0.0412 1.0000 Uiso R . . . . .
H241 H -0.0814 0.7359 0.1210 0.0404 1.0000 Uiso R . . . . .
H271 H 0.0807 0.8008 0.1372 0.0500 1.0000 Uiso R . . . . .
H281 H 0.2443 0.8588 0.1656 0.0632 1.0000 Uiso R . . . . .
H291 H 0.3896 0.7791 0.2416 0.0612 1.0000 Uiso R . . . . .
H301 H 0.3687 0.6444 0.2855 0.0484 1.0000 Uiso R . . . . .
H321 H 0.5497 0.3306 0.5482 0.0391 1.0000 Uiso R . . . . .
H331 H 0.7428 0.2429 0.5899 0.0433 1.0000 Uiso R . . . . .
H371 H 1.2336 0.2227 0.5734 0.0543 1.0000 Uiso R . . . . .
H381 H 1.2353 0.2308 0.4485 0.0999 1.0000 Uiso R . . . . .
H382 H 1.3561 0.2526 0.4760 0.1002 1.0000 Uiso R . . . . .
H383 H 1.3572 0.1605 0.4456 0.1001 1.0000 Uiso R . . . . .
H391 H 1.3725 0.1215 0.6370 0.1047 1.0000 Uiso R . . . . .
H392 H 1.4429 0.1845 0.5897 0.1051 1.0000 Uiso R . . . . .
H393 H 1.4464 0.0898 0.5651 0.1049 1.0000 Uiso R . . . . .
H401 H 1.1664 -0.0396 0.5078 0.0602 1.0000 Uiso R . . . . .
H411 H 1.2101 0.0399 0.4018 0.1048 1.0000 Uiso R . . . . .
H412 H 1.3459 0.0267 0.4243 0.1050 1.0000 Uiso R . . . . .
H413 H 1.2933 -0.0549 0.4051 0.1052 1.0000 Uiso R . . . . .
H421 H 1.3059 -0.0761 0.5984 0.0921 1.0000 Uiso R . . . . .
H422 H 1.4070 -0.0424 0.5487 0.0922 1.0000 Uiso R . . . . .
H423 H 1.3590 -0.1248 0.5282 0.0919 1.0000 Uiso R . . . . .
H431 H 1.1991 0.0441 0.6696 0.0702 1.0000 Uiso R . . . . .
H441 H 1.0794 -0.0408 0.6279 0.1468 1.0000 Uiso R . . . . .
H442 H 1.0148 0.0014 0.6987 0.1469 1.0000 Uiso R . . . . .
H443 H 0.9642 0.0386 0.6238 0.1470 1.0000 Uiso R . . . . .
H451 H 1.1417 0.1900 0.6822 0.1111 1.0000 Uiso R . . . . .
H452 H 1.0487 0.1457 0.7309 0.1109 1.0000 Uiso R . . . . .
H453 H 1.0070 0.1919 0.6567 0.1110 1.0000 Uiso R . . . . .
H471 H -0.3959 0.6072 0.1395 0.0482 1.0000 Uiso R . . . . .
H481 H -0.5496 0.6953 0.0635 0.0522 1.0000 Uiso R . . . . .
H521 H -0.6252 1.0760 -0.0795 0.0803 1.0000 Uiso R . . . . .
H531 H -0.4225 1.0032 -0.0735 0.1501 1.0000 Uiso R . . . . .
H532 H -0.4261 1.0988 -0.1073 0.1500 1.0000 Uiso R . . . . .
H533 H -0.4032 1.0188 -0.1580 0.1500 1.0000 Uiso R . . . . .
H541 H -0.7098 1.1257 -0.1905 0.1340 1.0000 Uiso R . . . . .
H542 H -0.6055 1.1754 -0.1748 0.1341 1.0000 Uiso R . . . . .
H543 H -0.5790 1.0991 -0.2289 0.1341 1.0000 Uiso R . . . . .
H551 H -0.6577 0.9620 -0.2589 0.0833 1.0000 Uiso R . . . . .
H561 H -0.4524 0.9417 -0.2593 0.1843 1.0000 Uiso R . . . . .
H562 H -0.4817 0.8642 -0.3008 0.1840 1.0000 Uiso R . . . . .
H563 H -0.4414 0.8481 -0.2220 0.1842 1.0000 Uiso R . . . . .
H571 H -0.7649 0.8588 -0.2253 0.1724 1.0000 Uiso R . . . . .
H572 H -0.6656 0.8191 -0.2843 0.1720 1.0000 Uiso R . . . . .
H573 H -0.6460 0.7918 -0.2029 0.1720 1.0000 Uiso R . . . . .
H581 H -0.8156 0.9003 -0.1042 0.0824 1.0000 Uiso R . . . . .
H591 H -0.7449 0.9205 0.0069 0.1562 1.0000 Uiso R . . . . .
H592 H -0.7865 1.0220 -0.0088 0.1562 1.0000 Uiso R . . . . .
H593 H -0.8864 0.9630 0.0002 0.1561 1.0000 Uiso R . . . . .
H601 H -0.8786 1.0161 -0.1860 0.1582 1.0000 Uiso R . . . . .
H602 H -0.8672 1.0818 -0.1265 0.1582 1.0000 Uiso R . . . . .
H603 H -0.9675 1.0232 -0.1163 0.1580 1.0000 Uiso R . . . . .

loop_
_atom_site_aniso_label
_atom_site_aniso_U_11
_atom_site_aniso_U_22
_atom_site_aniso_U_33
_atom_site_aniso_U_23
_atom_site_aniso_U_13
_atom_site_aniso_U_12
Ru1 0.02182(10) 0.03159(12) 0.02533(11) 0.00039(7) -0.00710(7) 0.00089(7)
N1 0.0219(9) 0.0266(10) 0.0284(10) 0.0009(8) -0.0064(8) -0.0029(8)
N2 0.0230(10) 0.0295(11) 0.0246(10) 0.0018(8) -0.0052(8) -0.0019(8)
N3 0.0274(11) 0.0360(12) 0.0302(11) 0.0009(9) -0.0073(9) 0.0007(9)
N4 0.0316(11) 0.0329(12) 0.0280(10) 0.0002(9) -0.0067(9) -0.0025(9)
N5 0.0244(10) 0.0312(11) 0.0235(10) 0.0009(8) -0.0055(8) -0.0002(8)
N6 0.0278(10) 0.0351(12) 0.0304(11) 0.0019(9) -0.0056(9) -0.0039(9)
C1 0.0237(11) 0.0307(13) 0.0358(13) 0.0023(10) -0.0079(10) -0.0016(10)
C2 0.0242(12) 0.0310(13) 0.0413(14) -0.0019(11) -0.0025(10) -0.0007(10)
C3 0.0309(13) 0.0318(13) 0.0312(12) -0.0053(10) -0.0005(10) -0.0044(10)
C4 0.0254(11) 0.0308(13) 0.0301(12) 0.0017(10) -0.0053(9) -0.0042(10)
C5 0.0214(11) 0.0241(11) 0.0345(12) 0.0015(10) -0.0080(9) -0.0030(9)
C6 0.0227(11) 0.0273(12) 0.0273(11) 0.0003(9) -0.0048(9) -0.0035(9)
C7 0.0245(11) 0.0278(12) 0.0290(12) 0.0017(10) -0.0060(9) -0.0048(9)
C8 0.0233(11) 0.0278(12) 0.0307(12) 0.0019(10) -0.0074(9) -0.0023(9)
C9 0.0209(11) 0.0303(13) 0.0331(12) 0.0010(10) -0.0055(9) 0.0015(9)
C10 0.0237(11) 0.0285(12) 0.0312(12) -0.0002(10) -0.0053(9) -0.0032(9)
C11 0.0289(12) 0.0315(13) 0.0299(12) -0.0006(10) -0.0080(10) -0.0005(10)
C12 0.0330(14) 0.0450(16) 0.0311(13) -0.0011(12) -0.0031(11) 0.0027(12)
C13 0.0391(16) 0.064(2) 0.0323(14) -0.0025(14) 0.0011(12) 0.0047(15)
C14 0.0440(16) 0.067(2) 0.0267(13) -0.0019(13) -0.0070(12) 0.0039(15)
C15 0.0362(14) 0.0496(17) 0.0285(13) 0.0000(12) -0.0092(11) 0.0033(12)
C16 0.0405(15) 0.0390(15) 0.0373(14) 0.0050(12) -0.0101(12) -0.0007(12)
C17 0.0531(18) 0.0347(15) 0.0489(17) 0.0050(13) -0.0106(14) -0.0041(13)
C18 0.0515(18) 0.0444(17) 0.0441(16) -0.0034(13) -0.0038(14) -0.0178(14)
C19 0.0407(15) 0.0427(16) 0.0383(15) -0.0002(12) -0.0089(12) -0.0109(12)
C20 0.0270(12) 0.0384(14) 0.0274(12) -0.0017(10) -0.0049(9) -0.0031(10)
C21 0.0263(12) 0.0387(14) 0.0265(11) -0.0025(10) -0.0038(9) -0.0044(10)
C22 0.0289(13) 0.0421(15) 0.0318(13) -0.0020(11) -0.0087(10) -0.0045(11)
C23 0.0263(12) 0.0440(15) 0.0295(12) 0.0009(11) -0.0086(10) 0.0025(11)
C24 0.0300(13) 0.0357(14) 0.0333(13) 0.0020(11) -0.0089(10) 0.0017(11)
C25 0.0260(12) 0.0374(14) 0.0273(12) -0.0029(10) -0.0050(10) -0.0021(10)
C26 0.0272(12) 0.0338(13) 0.0318(12) 0.0010(10) -0.0047(10) -0.0016(10)
C27 0.0383(15) 0.0398(15) 0.0426(15) 0.0094(12) -0.0097(12) -0.0046(12)
C28 0.0513(18) 0.0414(17) 0.064(2) 0.0122(15) -0.0107(16) -0.0143(14)
C29 0.0437(17) 0.0510(19) 0.063(2) 0.0094(16) -0.0144(15) -0.0199(15)
C30 0.0283(13) 0.0477(17) 0.0425(15) 0.0024(13) -0.0113(11) -0.0055(12)
C31 0.0197(11) 0.0297(12) 0.0348(13) 0.0013(10) -0.0042(9) -0.0014(9)
C32 0.0269(12) 0.0362(14) 0.0317(13) 0.0042(11) -0.0037(10) 0.0015(10)
C33 0.0302(13) 0.0390(15) 0.0362(14) 0.0065(11) -0.0111(11) 0.0007(11)
C34 0.0250(12) 0.0282(12) 0.0370(13) 0.0008(10) -0.0104(10) -0.0007(10)
C35 0.0328(13) 0.0318(13) 0.0375(14) 0.0009(11) -0.0117(11) -0.0069(11)
C36 0.0301(13) 0.0377(15) 0.0425(15) 0.0010(12) -0.0087(11) -0.0033(11)
C37 0.0383(15) 0.0380(15) 0.0532(18) -0.0029(13) -0.0095(13) -0.0032(12)
C38 0.064(2) 0.055(2) 0.069(2) 0.0065(18) -0.0055(19) -0.0210(18)
C39 0.0455(18) 0.050(2) 0.100(3) 0.000(2) -0.032(2) -0.0067(16)
C40 0.0351(15) 0.0378(16) 0.070(2) -0.0048(15) -0.0111(15) -0.0010(12)
C41 0.062(2) 0.064(2) 0.073(3) -0.021(2) -0.005(2) -0.0013(19)
C42 0.0442(18) 0.0333(16) 0.102(3) -0.0031(18) -0.0242(19) 0.0023(14)
C43 0.0482(19) 0.066(2) 0.0518(19) 0.0112(17) -0.0120(15) -0.0020(17)
C44 0.082(3) 0.132(4) 0.076(3) 0.031(3) -0.004(3) -0.056(3)
C45 0.086(3) 0.088(3) 0.048(2) -0.004(2) 0.000(2) 0.015(3)
C46 0.0315(13) 0.0456(16) 0.0300(13) 0.0033(11) -0.0099(10) -0.0001(12)
C47 0.0320(13) 0.0527(17) 0.0333(14) 0.0033(12) -0.0085(11) -0.0002(12)
C48 0.0289(13) 0.061(2) 0.0405(15) -0.0008(14) -0.0134(12) -0.0023(13)
C49 0.0384(15) 0.0514(17) 0.0347(14) -0.0018(13) -0.0143(12) 0.0052(13)
C50 0.0394(16) 0.0539(19) 0.0522(19) -0.0050(15) -0.0159(14) -0.0013(14)
C51 0.0514(19) 0.057(2) 0.0530(19) 0.0052(16) -0.0218(16) -0.0053(16)
C52 0.072(2) 0.063(2) 0.061(2) -0.0020(19) -0.0102(19) -0.022(2)
C53 0.073(3) 0.102(4) 0.100(4) -0.011(3) -0.014(3) -0.039(3)
C54 0.121(4) 0.055(2) 0.077(3) 0.002(2) -0.015(3) -0.024(3)
C55 0.096(3) 0.052(2) 0.054(2) 0.0015(17) -0.035(2) 0.000(2)
C56 0.115(4) 0.191(6) 0.063(3) -0.028(4) -0.004(3) 0.012(5)
C57 0.202(5) 0.069(3) 0.074(3) -0.005(2) -0.049(4) -0.047(4)
C58 0.057(2) 0.068(3) 0.073(3) 0.011(2) -0.022(2) -0.0064(19)
C59 0.062(3) 0.150(5) 0.080(3) 0.000(3) 0.003(3) -0.003(3)
C60 0.059(3) 0.127(5) 0.127(5) 0.046(4) -0.023(3) 0.010(3)
S1 0.0219(3) 0.0393(3) 0.0319(3) -0.0006(3) -0.0060(2) 0.0026(2)
S2 0.0351(4) 0.0557(5) 0.0434(4) 0.0122(3) -0.0165(3) -0.0047(3)
Si1 0.0250(3) 0.0317(4) 0.0450(4) 0.0027(3) -0.0120(3) 0.0010(3)
Si2 0.0507(5) 0.0463(5) 0.0511(5) 0.0038(4) -0.0232(4) -0.0036(4)
P1 0.0314(3) 0.0398(4) 0.0278(3) 0.0000(3) -0.0040(3) -0.0077(3)
P2 0.0437(5) 0.0934(8) 0.0422(5) -0.0119(5) -0.0015(4) -0.0069(5)
F1 0.0599(12) 0.0517(11) 0.0469(11) -0.0041(9) -0.0057(9) 0.0107(9)
F2 0.0384(10) 0.0558(11) 0.0592(12) 0.0006(9) -0.0176(9) 0.0041(8)
F3 0.0449(10) 0.0443(9) 0.0376(9) -0.0051(7) -0.0104(7) -0.0091(8)
F4 0.0672(13) 0.0705(13) 0.0333(9) -0.0084(9) -0.0115(9) -0.0241(11)
F5 0.0506(11) 0.0635(13) 0.0496(11) 0.0046(9) 0.0076(9) -0.0225(10)
F6 0.0679(13) 0.0587(12) 0.0451(10) -0.0092(9) 0.0121(9) -0.0337(10)
F11 0.052(3) 0.179(5) 0.099(4) -0.085(4) -0.014(3) -0.008(4)
F12 0.051(2) 0.104(4) 0.051(3) 0.000(3) -0.014(2) -0.008(3)
F13 0.141(4) 0.130(5) 0.090(4) -0.002(3) 0.034(4) -0.080(4)
F14 0.089(3) 0.116(4) 0.050(3) 0.014(3) 0.004(3) 0.021(3)
F15 0.0496(13) 0.131(2) 0.0896(18) -0.0614(18) 0.0006(13) -0.0105(14)
F16 0.0878(19) 0.097(2) 0.0744(17) -0.0111(15) 0.0036(15) 0.0178(16)
F21 0.063(3) 0.092(4) 0.099(4) -0.021(3) -0.015(3) -0.020(3)
F22 0.051(3) 0.075(3) 0.129(5) 0.026(4) 0.003(3) -0.021(2)
F23 0.093(3) 0.089(3) 0.047(2) -0.006(2) -0.023(3) -0.026(3)
F24 0.136(4) 0.093(4) 0.053(3) 0.008(3) -0.017(4) 0.035(4)

loop_
_atom_type_symbol
_atom_type_scat_dispersion_real
_atom_type_scat_dispersion_imag
_atom_type_scat_Cromer_Mann_a1
_atom_type_scat_Cromer_Mann_b1
_atom_type_scat_Cromer_Mann_a2
_atom_type_scat_Cromer_Mann_b2
_atom_type_scat_Cromer_Mann_a3
_atom_type_scat_Cromer_Mann_b3
_atom_type_scat_Cromer_Mann_a4
_atom_type_scat_Cromer_Mann_b4
_atom_type_scat_Cromer_Mann_c
_atom_type_scat_source
C 0.0033 0.0016 2.3100 20.8439 1.0200 10.2075 1.5886 0.5687 0.8650 51.6512 0.2156 'International Tables Vol C 4.2.6.8 and 6.1.1.4'
H 0.0000 0.0000 0.4930 10.5109 0.3229 26.1257 0.1402 3.1424 0.0408 57.7998 0.0030 'International Tables Vol C 4.2.6.8 and 6.1.1.4'
Ru -1.2594 0.8363 19.2674 0.8085 12.9182 8.4347 4.8634 24.7997 1.5676 94.2928 5.3787 'International Tables Vol C 4.2.6.8 and 6.1.1.4'
N 0.0061 0.0033 12.2126 0.0057 3.1322 9.8933 2.0125 28.9975 1.1663 0.5826 -11.5290 'International Tables Vol C 4.2.6.8 and 6.1.1.4'
S 0.1246 0.1234 6.9053 1.4679 5.2034 22.2151 1.4379 0.2536 1.5863 56.1720 0.8669 'International Tables Vol C 4.2.6.8 and 6.1.1.4'
Si 0.0817 0.0704 6.2915 2.4386 3.0353 32.3337 1.9891 0.6785 1.5410 81.6937 1.1407 'International Tables Vol C 4.2.6.8 and 6.1.1.4'
P 0.1023 0.0942 6.4345 1.9067 4.1791 27.1570 1.7800 0.5260 1.4908 68.1645 1.1149 'International Tables Vol C 4.2.6.8 and 6.1.1.4'
F 0.0171 0.0103 3.5392 10.2825 2.6412 4.2944 1.5170 0.2615 1.0243 26.1476 0.2776 'International Tables Vol C 4.2.6.8 and 6.1.1.4'

loop_
_geom_angle_atom_site_label_1
_geom_angle_site_symmetry_1
_geom_angle_atom_site_label_2
_geom_angle_site_symmetry_2
_geom_angle_atom_site_label_3
_geom_angle_site_symmetry_3
_geom_angle
_geom_angle_publ_flag
N1 . Ru1 . N2 . 79.22(8) yes
N1 . Ru1 . N3 . 158.22(8) yes
N2 . Ru1 . N3 . 79.08(9) yes
N1 . Ru1 . N4 . 92.37(9) yes
N2 . Ru1 . N4 . 98.25(9) yes
N3 . Ru1 . N4 . 92.62(9) yes
N1 . Ru1 . N5 . 102.50(8) yes
N2 . Ru1 . N5 . 176.85(9) yes
N3 . Ru1 . N5 . 99.26(9) yes
N4 . Ru1 . N5 . 79.10(9) yes
N1 . Ru1 . N6 . 93.66(9) yes
N2 . Ru1 . N6 . 103.56(9) yes
N3 . Ru1 . N6 . 89.54(9) yes
N4 . Ru1 . N6 . 158.10(9) yes
N5 . Ru1 . N6 . 79.04(9) yes
Ru1 . N1 . C1 . 128.56(17) yes
Ru1 . N1 . C5 . 113.73(17) yes
C1 . N1 . C5 . 117.7(2) yes
Ru1 . N2 . C6 . 119.51(17) yes
Ru1 . N2 . C10 . 119.16(17) yes
C6 . N2 . C10 . 121.1(2) yes
Ru1 . N3 . C11 . 115.00(18) yes
Ru1 . N3 . C15 . 127.12(19) yes
C11 . N3 . C15 . 117.7(2) yes
Ru1 . N4 . C16 . 127.7(2) yes
Ru1 . N4 . C20 . 114.02(18) yes
C16 . N4 . C20 . 118.3(3) yes
Ru1 . N5 . C21 . 119.22(18) yes
Ru1 . N5 . C25 . 119.32(17) yes
C21 . N5 . C25 . 121.4(2) yes
Ru1 . N6 . C26 . 114.30(18) yes
Ru1 . N6 . C30 . 127.84(19) yes
C26 . N6 . C30 . 117.7(2) yes
N1 . C1 . C2 . 122.9(2) yes
N1 . C1 . H11 . 117.4 no
C2 . C1 . H11 . 119.7 no
C1 . C2 . C3 . 119.4(2) yes
C1 . C2 . H21 . 119.6 no
C3 . C2 . H21 . 121.0 no
C2 . C3 . C4 . 118.6(3) yes
C2 . C3 . H31 . 121.0 no
C4 . C3 . H31 . 120.4 no
C3 . C4 . C5 . 119.9(2) yes
C3 . C4 . H41 . 120.2 no
C5 . C4 . H41 . 119.8 no
N1 . C5 . C4 . 121.5(2) yes
N1 . C5 . C6 . 114.8(2) yes
C4 . C5 . C6 . 123.8(2) yes
C5 . C6 . N2 . 112.5(2) yes
C5 . C6 . C7 . 126.6(2) yes
N2 . C6 . C7 . 120.9(2) yes
C6 . C7 . C8 . 119.4(2) yes
C6 . C7 . H71 . 120.4 no
C8 . C7 . H71 . 120.3 no
C7 . C8 . C9 . 118.7(2) yes
C7 . C8 . C31 . 119.7(2) yes
C9 . C8 . C31 . 121.6(2) yes
C8 . C9 . C10 . 119.5(2) yes
C8 . C9 . H91 . 120.1 no
C10 . C9 . H91 . 120.4 no
C9 . C10 . N2 . 120.4(2) yes
C9 . C10 . C11 . 126.8(2) yes
N2 . C10 . C11 . 112.8(2) yes
C10 . C11 . N3 . 113.6(2) yes
C10 . C11 . C12 . 124.3(2) yes
N3 . C11 . C12 . 122.1(2) yes
C11 . C12 . C13 . 119.2(3) yes
C11 . C12 . H121 . 120.5 no
C13 . C12 . H121 . 120.3 no
C12 . C13 . C14 . 118.5(3) yes
C12 . C13 . H131 . 120.0 no
C14 . C13 . H131 . 121.5 no
C13 . C14 . C15 . 120.3(3) yes
C13 . C14 . H141 . 120.0 no
C15 . C14 . H141 . 119.7 no
C14 . C15 . N3 . 122.2(3) yes
C14 . C15 . H151 . 120.6 no
N3 . C15 . H151 . 117.2 no
N4 . C16 . C17 . 122.6(3) yes
N4 . C16 . H161 . 117.7 no
C17 . C16 . H161 . 119.7 no
C16 . C17 . C18 . 119.1(3) yes
C16 . C17 . H171 . 120.2 no
C18 . C17 . H171 . 120.7 no
C17 . C18 . C19 . 119.5(3) yes
C17 . C18 . H181 . 120.8 no
C19 . C18 . H181 . 119.7 no
C18 . C19 . C20 . 119.5(3) yes
C18 . C19 . H191 . 120.3 no
C20 . C19 . H191 . 120.2 no
C19 . C20 . N4 . 121.0(3) yes
C19 . C20 . C21 . 124.0(2) yes
N4 . C20 . C21 . 115.0(2) yes
C20 . C21 . N5 . 112.6(2) yes
C20 . C21 . C22 . 127.1(3) yes
N5 . C21 . C22 . 120.3(3) yes
C21 . C22 . C23 . 119.4(3) yes
C21 . C22 . H221 . 119.6 no
C23 . C22 . H221 . 121.0 no
C22 . C23 . C24 . 119.0(2) yes
C22 . C23 . C46 . 119.8(3) yes
C24 . C23 . C46 . 121.1(3) yes
C23 . C24 . C25 . 119.6(3) yes
C23 . C24 . H241 . 120.1 no
C25 . C24 . H241 . 120.3 no
C24 . C25 . N5 . 120.3(2) yes
C24 . C25 . C26 . 126.8(3) yes
N5 . C25 . C26 . 112.9(2) yes
C25 . C26 . N6 . 114.3(2) yes
C25 . C26 . C27 . 124.1(2) yes
N6 . C26 . C27 . 121.6(3) yes
C26 . C27 . C28 . 119.3(3) yes
C26 . C27 . H271 . 120.4 no
C28 . C27 . H271 . 120.4 no
C27 . C28 . C29 . 119.4(3) yes
C27 . C28 . H281 . 119.7 no
C29 . C28 . H281 . 120.9 no
C28 . C29 . C30 . 119.5(3) yes
C28 . C29 . H291 . 120.9 no
C30 . C29 . H291 . 119.5 no
C29 . C30 . N6 . 122.6(3) yes
C29 . C30 . H301 . 120.0 no
N6 . C30 . H301 . 117.4 no
C8 . C31 . C32 . 127.9(2) yes
C8 . C31 . S1 . 121.5(2) yes
C32 . C31 . S1 . 110.56(19) yes
C31 . C32 . C33 . 113.4(3) yes
C31 . C32 . H321 . 122.8 no
C33 . C32 . H321 . 123.8 no
C32 . C33 . C34 . 113.0(2) yes
C32 . C33 . H331 . 124.5 no
C34 . C33 . H331 . 122.6 no
C33 . C34 . C35 . 126.9(3) yes
C33 . C34 . S1 . 111.04(19) yes
C35 . C34 . S1 . 122.0(2) yes
C34 . C35 . C36 . 173.7(3) yes
C35 . C36 . Si1 . 166.8(3) yes
C38 . C37 . C39 . 111.8(3) yes
C38 . C37 . Si1 . 114.1(2) yes
C39 . C37 . Si1 . 113.1(2) yes
C38 . C37 . H371 . 107.0 no
C39 . C37 . H371 . 106.0 no
Si1 . C37 . H371 . 104.0 no
C37 . C38 . H381 . 109.6 no
C37 . C38 . H382 . 108.8 no
H381 . C38 . H382 . 110.1 no
C37 . C38 . H383 . 108.6 no
H381 . C38 . H383 . 108.8 no
H382 . C38 . H383 . 110.9 no
C37 . C39 . H391 . 107.9 no
C37 . C39 . H392 . 109.3 no
H391 . C39 . H392 . 110.3 no
C37 . C39 . H393 . 109.2 no
H391 . C39 . H393 . 110.1 no
H392 . C39 . H393 . 110.1 no
C41 . C40 . C42 . 112.7(3) yes
C41 . C40 . Si1 . 113.8(3) yes
C42 . C40 . Si1 . 111.1(3) yes
C41 . C40 . H401 . 106.7 no
C42 . C40 . H401 . 106.1 no
Si1 . C40 . H401 . 105.8 no
C40 . C41 . H411 . 110.4 no
C40 . C41 . H412 . 108.2 no
H411 . C41 . H412 . 107.5 no
C40 . C41 . H413 . 111.2 no
H411 . C41 . H413 . 109.5 no
H412 . C41 . H413 . 110.0 no
C40 . C42 . H421 . 109.3 no
C40 . C42 . H422 . 108.7 no
H421 . C42 . H422 . 110.1 no
C40 . C42 . H423 . 109.0 no
H421 . C42 . H423 . 110.0 no
H422 . C42 . H423 . 109.7 no
C44 . C43 . C45 . 113.4(4) yes
C44 . C43 . Si1 . 111.2(3) yes
C45 . C43 . Si1 . 111.8(3) yes
C44 . C43 . H431 . 106.9 no
C45 . C43 . H431 . 107.5 no
Si1 . C43 . H431 . 105.5 no
C43 . C44 . H441 . 106.5 no
C43 . C44 . H442 . 108.5 no
H441 . C44 . H442 . 111.0 no
C43 . C44 . H443 . 109.1 no
H441 . C44 . H443 . 111.3 no
H442 . C44 . H443 . 110.3 no
C43 . C45 . H451 . 107.0 no
C43 . C45 . H452 . 109.2 no
H451 . C45 . H452 . 110.6 no
C43 . C45 . H453 . 108.8 no
H451 . C45 . H453 . 111.3 no
H452 . C45 . H453 . 109.8 no
C23 . C46 . C47 . 127.7(3) yes
C23 . C46 . S2 . 120.9(2) yes
C47 . C46 . S2 . 111.2(2) yes
C46 . C47 . C48 . 113.1(3) yes
C46 . C47 . H471 . 122.9 no
C48 . C47 . H471 . 124.0 no
C47 . C48 . C49 . 112.9(3) yes
C47 . C48 . H481 . 124.3 no
C49 . C48 . H481 . 122.8 no
C48 . C49 . C50 . 128.7(3) yes
C48 . C49 . S2 . 111.3(2) yes
C50 . C49 . S2 . 120.0(3) yes
C49 . C50 . C51 . 177.0(4) yes
C50 . C51 . Si2 . 173.6(4) yes
C53 . C52 . C54 . 110.1(4) yes
C53 . C52 . Si2 . 114.4(4) yes
C54 . C52 . Si2 . 113.0(3) yes
C53 . C52 . H521 . 106.7 no
C54 . C52 . H521 . 107.9 no
Si2 . C52 . H521 . 104.3 no
C52 . C53 . H531 . 109.0 no
C52 . C53 . H532 . 110.5 no
H531 . C53 . H532 . 110.4 no
C52 . C53 . H533 . 107.0 no
H531 . C53 . H533 . 110.1 no
H532 . C53 . H533 . 109.8 no
C52 . C54 . H541 . 108.4 no
C52 . C54 . H542 . 109.8 no
H541 . C54 . H542 . 110.2 no
C52 . C54 . H543 . 107.9 no
H541 . C54 . H543 . 110.1 no
H542 . C54 . H543 . 110.5 no
C56 . C55 . C57 . 110.8(6) yes
C56 . C55 . Si2 . 112.8(4) yes
C57 . C55 . Si2 . 110.8(4) yes
C56 . C55 . H551 . 107.9 no
C57 . C55 . H551 . 107.3 no
Si2 . C55 . H551 . 106.9 no
C55 . C56 . H561 . 108.9 no
C55 . C56 . H562 . 108.9 no
H561 . C56 . H562 . 111.2 no
C55 . C56 . H563 . 108.1 no
H561 . C56 . H563 . 110.9 no
H562 . C56 . H563 . 108.7 no
C55 . C57 . H571 . 107.6 no
C55 . C57 . H572 . 109.4 no
H571 . C57 . H572 . 111.0 no
C55 . C57 . H573 . 108.8 no
H571 . C57 . H573 . 109.8 no
H572 . C57 . H573 . 110.2 no
C59 . C58 . C60 . 112.0(5) yes
C59 . C58 . Si2 . 112.9(3) yes
C60 . C58 . Si2 . 112.3(4) yes
C59 . C58 . H581 . 106.5 no
C60 . C58 . H581 . 106.4 no
Si2 . C58 . H581 . 106.1 no
C58 . C59 . H591 . 110.3 no
C58 . C59 . H592 . 106.7 no
H591 . C59 . H592 . 109.6 no
C58 . C59 . H593 . 109.0 no
H591 . C59 . H593 . 110.2 no
H592 . C59 . H593 . 110.9 no
C58 . C60 . H601 . 109.4 no
C58 . C60 . H602 . 107.5 no
H601 . C60 . H602 . 110.4 no
C58 . C60 . H603 . 108.4 no
H601 . C60 . H603 . 110.5 no
H602 . C60 . H603 . 110.5 no
C34 . S1 . C31 . 92.02(13) yes
C49 . S2 . C46 . 91.35(15) yes
C43 . Si1 . C40 . 110.24(18) yes
C43 . Si1 . C37 . 109.35(17) yes
C40 . Si1 . C37 . 117.28(16) yes
C43 . Si1 . C36 . 102.50(15) yes
C40 . Si1 . C36 . 109.39(15) yes
C37 . Si1 . C36 . 107.01(14) yes
C58 . Si2 . C55 . 111.9(2) yes
C58 . Si2 . C52 . 110.3(2) yes
C55 . Si2 . C52 . 112.8(2) yes
C58 . Si2 . C51 . 106.02(19) yes
C55 . Si2 . C51 . 107.29(19) yes
C52 . Si2 . C51 . 108.17(19) yes
F1 . P1 . F2 . 179.22(12) yes
F1 . P1 . F3 . 89.84(11) yes
F2 . P1 . F3 . 89.58(11) yes
F1 . P1 . F4 . 89.71(12) yes
F2 . P1 . F4 . 90.86(12) yes
F3 . P1 . F4 . 178.55(12) yes
F1 . P1 . F5 . 90.29(13) yes
F2 . P1 . F5 . 90.23(12) yes
F3 . P1 . F5 . 89.90(11) yes
F4 . P1 . F5 . 91.47(12) yes
F1 . P1 . F6 . 89.57(13) yes
F2 . P1 . F6 . 89.90(12) yes
F3 . P1 . F6 . 88.35(11) yes
F4 . P1 . F6 . 90.28(11) yes
F5 . P1 . F6 . 178.24(12) yes
F11 . P2 . F12 . 171.3(4) yes
F11 . P2 . F13 . 96.2(4) yes
F12 . P2 . F13 . 91.3(3) yes
F11 . P2 . F14 . 87.5(3) yes
F12 . P2 . F14 . 84.8(3) yes
F13 . P2 . F14 . 175.3(4) yes
F11 . P2 . F15 . 88.9(2) yes
F12 . P2 . F15 . 87.0(2) yes
F13 . P2 . F15 . 87.0(3) yes
F14 . P2 . F15 . 90.1(2) yes
F11 . P2 . F16 . 91.4(2) yes
F12 . P2 . F16 . 92.6(2) yes
F13 . P2 . F16 . 93.3(3) yes
F14 . P2 . F16 . 89.5(2) yes
F15 . P2 . F16 . 179.55(18) yes
F15 . P2 . F21 . 91.1(2) yes
F15 . P2 . F22 . 90.1(3) yes
F15 . P2 . F23 . 93.4(2) yes
F15 . P2 . F24 . 89.7(3) yes
F16 . P2 . F21 . 89.3(2) yes
F16 . P2 . F22 . 89.5(3) yes
F21 . P2 . F22 . 173.3(3) yes
F16 . P2 . F23 . 86.8(2) yes
F21 . P2 . F23 . 85.1(3) yes
F22 . P2 . F23 . 88.2(3) yes
F16 . P2 . F24 . 90.2(2) yes
F21 . P2 . F24 . 89.7(3) yes
F22 . P2 . F24 . 96.9(4) yes
F23 . P2 . F24 . 174.0(4) yes

loop_
_geom_bond_atom_site_label_1
_geom_bond_site_symmetry_1
_geom_bond_atom_site_label_2
_geom_bond_site_symmetry_2
_geom_bond_distance
_geom_bond_publ_flag
Ru1 . N1 . 2.073(2) yes
Ru1 . N2 . 1.973(2) yes
Ru1 . N3 . 2.057(2) yes
Ru1 . N4 . 2.067(2) yes
Ru1 . N5 . 1.979(2) yes
Ru1 . N6 . 2.064(2) yes
N1 . C1 . 1.346(3) yes
N1 . C5 . 1.382(3) yes
N2 . C6 . 1.354(3) yes
N2 . C10 . 1.351(3) yes
N3 . C11 . 1.372(3) yes
N3 . C15 . 1.356(4) yes
N4 . C16 . 1.347(4) yes
N4 . C20 . 1.375(3) yes
N5 . C21 . 1.356(4) yes
N5 . C25 . 1.348(4) yes
N6 . C26 . 1.379(3) yes
N6 . C30 . 1.354(4) yes
C1 . C2 . 1.378(4) yes
C1 . H11 . 0.942 no
C2 . C3 . 1.385(4) yes
C2 . H21 . 0.941 no
C3 . C4 . 1.388(4) yes
C3 . H31 . 0.943 no
C4 . C5 . 1.376(4) yes
C4 . H41 . 0.936 no
C5 . C6 . 1.482(3) yes
C6 . C7 . 1.376(3) yes
C7 . C8 . 1.405(4) yes
C7 . H71 . 0.944 no
C8 . C9 . 1.400(4) yes
C8 . C31 . 1.465(3) yes
C9 . C10 . 1.389(3) yes
C9 . H91 . 0.936 no
C10 . C11 . 1.490(4) yes
C11 . C12 . 1.372(4) yes
C12 . C13 . 1.394(4) yes
C12 . H121 . 0.941 no
C13 . C14 . 1.378(5) yes
C13 . H131 . 0.935 no
C14 . C15 . 1.363(5) yes
C14 . H141 . 0.934 no
C15 . H151 . 0.943 no
C16 . C17 . 1.384(5) yes
C16 . H161 . 0.937 no
C17 . C18 . 1.375(5) yes
C17 . H171 . 0.936 no
C18 . C19 . 1.382(5) yes
C18 . H181 . 0.937 no
C19 . C20 . 1.390(4) yes
C19 . H191 . 0.944 no
C20 . C21 . 1.474(4) yes
C21 . C22 . 1.385(4) yes
C22 . C23 . 1.396(4) yes
C22 . H221 . 0.939 no
C23 . C24 . 1.396(4) yes
C23 . C46 . 1.473(3) yes
C24 . C25 . 1.384(3) yes
C24 . H241 . 0.936 no
C25 . C26 . 1.480(4) yes
C26 . C27 . 1.374(4) yes
C27 . C28 . 1.382(5) yes
C27 . H271 . 0.940 no
C28 . C29 . 1.376(5) yes
C28 . H281 . 0.941 no
C29 . C30 . 1.365(5) yes
C29 . H291 . 0.943 no
C30 . H301 . 0.942 no
C31 . C32 . 1.376(4) yes
C31 . S1 . 1.725(3) yes
C32 . C33 . 1.405(4) yes
C32 . H321 . 0.945 no
C33 . C34 . 1.368(4) yes
C33 . H331 . 0.935 no
C34 . C35 . 1.434(4) yes
C34 . S1 . 1.730(3) yes
C35 . C36 . 1.188(4) yes
C36 . Si1 . 1.848(3) yes
C37 . C38 . 1.526(6) yes
C37 . C39 . 1.540(5) yes
C37 . Si1 . 1.863(3) yes
C37 . H371 . 1.002 no
C38 . H381 . 0.969 no
C38 . H382 . 0.971 no
C38 . H383 . 0.969 no
C39 . H391 . 0.983 no
C39 . H392 . 0.972 no
C39 . H393 . 0.969 no
C40 . C41 . 1.530(6) yes
C40 . C42 . 1.549(5) yes
C40 . Si1 . 1.871(4) yes
C40 . H401 . 0.995 no
C41 . H411 . 0.978 no
C41 . H412 . 0.976 no
C41 . H413 . 0.975 no
C42 . H421 . 0.973 no
C42 . H422 . 0.971 no
C42 . H423 . 0.973 no
C43 . C44 . 1.540(7) yes
C43 . C45 . 1.539(6) yes
C43 . Si1 . 1.900(4) yes
C43 . H431 . 0.990 no
C44 . H441 . 0.977 no
C44 . H442 . 0.962 no
C44 . H443 . 0.971 no
C45 . H451 . 0.978 no
C45 . H452 . 0.970 no
C45 . H453 . 0.969 no
C46 . C47 . 1.370(4) yes
C46 . S2 . 1.721(3) yes
C47 . C48 . 1.402(4) yes
C47 . H471 . 0.932 no
C48 . C49 . 1.362(5) yes
C48 . H481 . 0.939 no
C49 . C50 . 1.447(4) yes
C49 . S2 . 1.733(3) yes
C50 . C51 . 1.174(5) yes
C51 . Si2 . 1.842(4) yes
C52 . C53 . 1.534(7) yes
C52 . C54 . 1.541(7) yes
C52 . Si2 . 1.880(4) yes
C52 . H521 . 1.002 no
C53 . H531 . 0.977 no
C53 . H532 . 0.976 no
C53 . H533 . 0.984 no
C54 . H541 . 0.969 no
C54 . H542 . 0.973 no
C54 . H543 . 0.971 no
C55 . C56 . 1.502(9) yes
C55 . C57 . 1.519(7) yes
C55 . Si2 . 1.892(4) yes
C55 . H551 . 0.989 no
C56 . H561 . 0.967 no
C56 . H562 . 0.965 no
C56 . H563 . 0.962 no
C57 . H571 . 0.969 no
C57 . H572 . 0.964 no
C57 . H573 . 0.966 no
C58 . C59 . 1.500(8) yes
C58 . C60 . 1.534(6) yes
C58 . Si2 . 1.895(5) yes
C58 . H581 . 0.992 no
C59 . H591 . 0.979 no
C59 . H592 . 0.973 no
C59 . H593 . 0.974 no
C60 . H601 . 0.976 no
C60 . H602 . 0.976 no
C60 . H603 . 0.976 no
P1 . F1 . 1.596(2) yes
P1 . F2 . 1.595(2) yes
P1 . F3 . 1.6060(18) yes
P1 . F4 . 1.5962(19) yes
P1 . F5 . 1.589(2) yes
P1 . F6 . 1.607(2) yes
P2 . F11 . 1.558(4) yes
P2 . F12 . 1.596(4) yes
P2 . F13 . 1.526(5) yes
P2 . F14 . 1.645(5) yes
P2 . F15 . 1.602(3) yes
P2 . F16 . 1.583(3) yes
P2 . F21 . 1.624(5) yes
P2 . F22 . 1.546(5) yes
P2 . F23 . 1.623(4) yes
P2 . F24 . 1.533(4) yes
